data_7707553
loop_
_publ_author_name
'Alshamrani, Abdullah Fahad A.'
'Santoro, Orlando'
'Prior, Timothy J.'
'Alamri, Mohammed A.'
'Stasiuk, Graeme J.'
'Elsegood, Mark R. J.'
'Redshaw, Carl'

_publ_section_title
;
 Scandium calix[<i>n</i>]arenes (<i>n</i> = 4, 6, 8): structural,
 cytotoxicity and ring opening polymerization studies.
;
_journal_issue 24
_journal_name_full 'Dalton transactions (Cambridge, England : 2003)'
_journal_page_first 8302
_journal_page_last 8306
_journal_paper_doi 10.1039/d1dt01330k
_journal_volume 50
_journal_year 2021
_chemical_formula_moiety
;
 C136 H170 N2 O16 Sc4, 12(C2 H3 N)
;
_chemical_formula_sum 'C160 H206 N14 O16 Sc4'
_chemical_formula_weight 2761.22
_space_group_crystal_system triclinic
_space_group_IT_number 2
_space_group_name_Hall '-P 1'
_space_group_name_H-M_alt 'P -1'
_atom_sites_solution_hydrogens mixed
_audit_creation_method SHELXL-2018/3
_audit_update_record
;
2021-03-29 deposited with the CCDC.	2021-06-01 downloaded from the CCDC.
;
_cell_angle_alpha 113.082(2)
_cell_angle_beta 100.137(2)
_cell_angle_gamma 108.059(2)
_cell_formula_units_Z 1
_cell_length_a 14.2475(3)
_cell_length_b 17.6138(2)
_cell_length_c 18.6288(4)
_cell_measurement_reflns_used 36226
_cell_measurement_temperature 100(2)
_cell_measurement_theta_max 70.134
_cell_measurement_theta_min 3.45
_cell_volume 3844.96(17)
_computing_cell_refinement 'CrysAlisPro 1.171.40.39a (Rigaku OD, 2019)'
_computing_data_collection 'CrysAlisPro 1.171.40.39a (Rigaku OD, 2019)'
_computing_data_reduction 'CrysAlisPro 1.171.40.39a (Rigaku OD, 2019)'
_computing_structure_refinement 'SHELXL-2018/3 (Sheldrick, 2018)'
_computing_structure_solution 'SHELXT (Sheldrick, 2015)'
_diffrn_ambient_temperature 100(2)
_diffrn_detector_area_resol_mean 10.000
_diffrn_measured_fraction_theta_full 0.994
_diffrn_measured_fraction_theta_max 0.993
_diffrn_measurement_device_type 'XtaLAB AFC11 (RCD3): quarter-chi single'
_diffrn_measurement_method 'profile data from \w-scans'
_diffrn_radiation_type CuK\a
_diffrn_radiation_wavelength 1.54184
_diffrn_reflns_av_R_equivalents 0.0674
_diffrn_reflns_av_unetI/netI 0.0478
_diffrn_reflns_Laue_measured_fraction_full 0.994
_diffrn_reflns_Laue_measured_fraction_max 0.993
_diffrn_reflns_limit_h_max 16
_diffrn_reflns_limit_h_min -15
_diffrn_reflns_limit_k_max 21
_diffrn_reflns_limit_k_min -21
_diffrn_reflns_limit_l_max 22
_diffrn_reflns_limit_l_min -22
_diffrn_reflns_number 66684
_diffrn_reflns_point_group_measured_fraction_full 0.994
_diffrn_reflns_point_group_measured_fraction_max 0.993
_diffrn_reflns_theta_full 67.684
_diffrn_reflns_theta_max 68.250
_diffrn_reflns_theta_min 2.742
_diffrn_source 'Rotating-anode X-ray tube'
_exptl_absorpt_coefficient_mu 1.972
_exptl_absorpt_correction_T_max 1.0000
_exptl_absorpt_correction_T_min 0.67247
_exptl_absorpt_correction_type multi-scan
_exptl_absorpt_process_details
;
CrysAlisPro 1.171.40.39a (Rigaku Oxford Diffraction, 2019)
Empirical absorption correction using spherical harmonics,
 implemented in SCALE3 ABSPACK scaling algorithm.
;
_exptl_crystal_colour turquoise
_exptl_crystal_density_diffrn 1.192
_exptl_crystal_description plate
_exptl_crystal_F_000 1476
_exptl_crystal_size_max 0.150
_exptl_crystal_size_mid 0.060
_exptl_crystal_size_min 0.020
_refine_diff_density_max 2.309
_refine_diff_density_min -0.801
_refine_diff_density_rms 0.089
_refine_ls_extinction_method none
_refine_ls_goodness_of_fit_ref 1.054
_refine_ls_hydrogen_treatment mixed
_refine_ls_matrix_type full
_refine_ls_number_parameters 851
_refine_ls_number_reflns 13991
_refine_ls_number_restraints 29
_refine_ls_restrained_S_all 1.068
_refine_ls_R_factor_all 0.0848
_refine_ls_R_factor_gt 0.0816
_refine_ls_shift/su_max 0.000
_refine_ls_shift/su_mean 0.000
_refine_ls_structure_factor_coef Fsqd
_refine_ls_weighting_details 'w=1/[\s^2^(Fo^2^)+(0.1243P)^2^+7.2598P] where P=(Fo^2^+2Fc^2^)/3'
_refine_ls_weighting_scheme calc
_refine_ls_wR_factor_gt 0.2233
_refine_ls_wR_factor_ref 0.2263
_reflns_Friedel_coverage 0.000
_reflns_number_gt 12947
_reflns_number_total 13991
_reflns_threshold_expression 'I > 2\s(I)'
_cod_data_source_file d1dt01330k2.cif
_cod_data_source_block 7
_cod_depositor_comments 'Adding full bibliography for 7707550--7707558.cif.'
_cod_original_cell_volume 3844.96(14)
_cod_database_code 7707553
_shelx_shelxl_version_number 2018/3
_shelx_space_group_comment
;
The symmetry employed for this shelxl refinement is uniquely defined
by the following loop, which should always be used as a source of
symmetry information in preference to the above space-group names.
They are only intended as comments.
;
_shelx_estimated_absorpt_t_min 0.756
_shelx_estimated_absorpt_t_max 0.962

loop_
_space_group_symop_operation_xyz
'x, y, z'
'-x, -y, -z'

loop_
_atom_site_label
_atom_site_type_symbol
_atom_site_fract_x
_atom_site_fract_y
_atom_site_fract_z
_atom_site_U_iso_or_equiv
_atom_site_adp_type
_atom_site_occupancy
_atom_site_site_symmetry_order
_atom_site_calc_flag
_atom_site_refinement_flags_posn
_atom_site_refinement_flags_adp
_atom_site_refinement_flags_occupancy
_atom_site_disorder_assembly
_atom_site_disorder_group
O1 O 0.65895(17) 0.40237(14) 0.54594(13) 0.0260(5) Uani 1 1 d . . . . .
O2 O 0.56657(17) 0.48891(15) 0.67602(13) 0.0281(5) Uani 1 1 d . . . . .
O3 O 0.69702(19) 0.71637(15) 0.75094(14) 0.0296(5) Uani 1 1 d D . . . .
O4 O 0.71332(18) 0.80684(15) 0.65266(14) 0.0302(5) Uani 1 1 d . . . . .
O5 O 0.58077(16) 0.65703(13) 0.49715(12) 0.0230(4) Uani 1 1 d . . . . .
O6 O 0.67731(17) 0.43543(15) 0.37026(14) 0.0298(5) Uani 1 1 d . . . . .
H6 H 0.691260 0.422664 0.326151 0.045 Uiso 1 1 calc R U . . .
O7 O 0.48752(16) 0.55787(13) 0.56559(12) 0.0204(4) Uani 1 1 d D . . . .
O8 O 0.69018(16) 0.59072(14) 0.60187(13) 0.0240(4) Uani 1 1 d D . . . .
Sc1 Sc 0.56416(4) 0.46397(3) 0.56275(3) 0.02006(16) Uani 1 1 d D . . . .
Sc2 Sc 0.62661(4) 0.68187(4) 0.62132(3) 0.02374(16) Uani 1 1 d D . . . .
C1 C 0.7384(2) 0.3908(2) 0.58265(19) 0.0245(6) Uani 1 1 d . . . . .
C2 C 0.8239(3) 0.3961(2) 0.5534(2) 0.0278(7) Uani 1 1 d . . . . .
C3 C 0.9041(3) 0.3787(3) 0.5875(2) 0.0371(8) Uani 1 1 d . . . . .
H3 H 0.961533 0.383817 0.567535 0.045 Uiso 1 1 calc R U . . .
C4 C 0.9037(3) 0.3537(3) 0.6504(2) 0.0407(8) Uani 1 1 d . . . . .
C5 C 0.8196(3) 0.3505(3) 0.6792(2) 0.0390(8) Uani 1 1 d . . . . .
H5 H 0.817632 0.334957 0.722429 0.047 Uiso 1 1 calc R U . . .
C6 C 0.7374(2) 0.3692(2) 0.6475(2) 0.0284(7) Uani 1 1 d . . . . .
C7 C 0.9919(3) 0.3290(3) 0.6821(3) 0.0494(10) Uani 1 1 d . . . . .
C8 C 0.9989(4) 0.2534(4) 0.6101(3) 0.0570(12) Uani 1 1 d . . . . .
H8A H 1.011784 0.272850 0.568751 0.086 Uiso 1 1 calc R U . . .
H8B H 1.056692 0.239917 0.630453 0.086 Uiso 1 1 calc R U . . .
H8C H 0.932823 0.198813 0.584559 0.086 Uiso 1 1 calc R U . . .
C9 C 0.9719(4) 0.2968(4) 0.7453(3) 0.0598(12) Uani 1 1 d . . . . .
H9A H 0.967102 0.344674 0.792357 0.090 Uiso 1 1 calc R U . . .
H9B H 0.905913 0.241976 0.719170 0.090 Uiso 1 1 calc R U . . .
H9C H 1.029782 0.283080 0.765064 0.090 Uiso 1 1 calc R U . . .
C10 C 1.0966(3) 0.4141(4) 0.7234(3) 0.0642(13) Uani 1 1 d . . . . .
H10A H 1.092159 0.462817 0.769862 0.096 Uiso 1 1 calc R U . . .
H10B H 1.153404 0.399654 0.743969 0.096 Uiso 1 1 calc R U . . .
H10C H 1.111045 0.434019 0.682659 0.096 Uiso 1 1 calc R U . . .
C11 C 0.6458(2) 0.3592(2) 0.67986(19) 0.0262(6) Uani 1 1 d . . . . .
H11A H 0.582255 0.342977 0.635283 0.031 Uiso 1 1 calc R U . . .
H11B H 0.632535 0.308205 0.692795 0.031 Uiso 1 1 calc R U . . .
C12 C 0.6164(2) 0.5020(2) 0.74964(19) 0.0255(6) Uani 1 1 d . . . . .
C13 C 0.6624(3) 0.4437(2) 0.7568(2) 0.0306(7) Uani 1 1 d . . . . .
C14 C 0.7242(3) 0.4652(3) 0.8350(2) 0.0383(8) Uani 1 1 d . . . . .
H14 H 0.756647 0.426573 0.838804 0.046 Uiso 1 1 calc R U . . .
C15 C 0.7406(3) 0.5408(3) 0.9077(2) 0.0399(8) Uani 1 1 d . . . . .
C16 C 0.6894(3) 0.5943(3) 0.8992(2) 0.0391(8) Uani 1 1 d . . . . .
H16 H 0.698452 0.646046 0.947654 0.047 Uiso 1 1 calc R U . . .
C17 C 0.6255(3) 0.5754(2) 0.8227(2) 0.0335(7) Uani 1 1 d . . . . .
C18 C 0.8100(4) 0.5659(3) 0.9936(2) 0.0486(10) Uani 1 1 d . . . . .
C19 C 0.8440(7) 0.4914(5) 0.9913(3) 0.098(2) Uani 1 1 d . . . . .
H19A H 0.781787 0.435031 0.971480 0.147 Uiso 1 1 calc R U . . .
H19B H 0.884453 0.481610 0.953726 0.147 Uiso 1 1 calc R U . . .
H19C H 0.887672 0.509676 1.047192 0.147 Uiso 1 1 calc R U . . .
C20 C 0.7500(5) 0.5813(4) 1.0554(3) 0.0703(14) Uani 1 1 d . . . . .
H20A H 0.727148 0.629079 1.058126 0.105 Uiso 1 1 calc R U . . .
H20B H 0.688572 0.524779 1.036884 0.105 Uiso 1 1 calc R U . . .
H20C H 0.796247 0.599729 1.110494 0.105 Uiso 1 1 calc R U . . .
C21 C 0.9074(5) 0.6536(5) 1.0245(4) 0.093(2) Uani 1 1 d . . . . .
H21A H 0.885817 0.701802 1.026050 0.140 Uiso 1 1 calc R U . . .
H21B H 0.950953 0.671697 1.080356 0.140 Uiso 1 1 calc R U . . .
H21C H 0.947733 0.643630 0.986889 0.140 Uiso 1 1 calc R U . . .
C22 C 0.5644(3) 0.6313(2) 0.8178(2) 0.0323(7) Uani 1 1 d . . . . .
H22A H 0.529807 0.611560 0.758622 0.039 Uiso 1 1 calc R U . . .
H22B H 0.508469 0.618105 0.841744 0.039 Uiso 1 1 calc R U . . .
C23 C 0.6932(3) 0.7729(2) 0.82619(19) 0.0295(7) Uani 1 1 d . . . . .
C24 C 0.6294(3) 0.7327(2) 0.8618(2) 0.0309(7) Uani 1 1 d . . . . .
C25 C 0.6250(3) 0.7885(2) 0.9378(2) 0.0354(8) Uani 1 1 d . . . . .
H25 H 0.582420 0.761683 0.962764 0.042 Uiso 1 1 calc R U . . .
C26 C 0.6818(3) 0.8828(3) 0.9779(2) 0.0420(9) Uani 1 1 d . . . . .
C27 C 0.7418(3) 0.9199(2) 0.9388(2) 0.0380(8) Uani 1 1 d . . . . .
H27 H 0.779261 0.984011 0.964762 0.046 Uiso 1 1 calc R U . . .
C28 C 0.7495(3) 0.8672(2) 0.8633(2) 0.0327(7) Uani 1 1 d . . . . .
C29 C 0.6765(4) 0.9435(3) 1.0617(2) 0.0577(12) Uani 1 1 d D . . . .
C30A C 0.6289(10) 0.8871(8) 1.1033(8) 0.0832(14) Uiso 0.472(6) 1 d D U P A 1
H30A H 0.666648 0.849714 1.106089 0.125 Uiso 0.472(6) 1 calc R U P A 1
H30B H 0.635481 0.928294 1.159571 0.125 Uiso 0.472(6) 1 calc R U P A 1
H30C H 0.554576 0.847616 1.070576 0.125 Uiso 0.472(6) 1 calc R U P A 1
C31A C 0.6237(10) 1.0015(9) 1.0553(9) 0.0832(14) Uiso 0.472(6) 1 d D U P A 1
H31A H 0.622283 1.038800 1.110011 0.125 Uiso 0.472(6) 1 calc R U P A 1
H31B H 0.662005 1.041170 1.035410 0.125 Uiso 0.472(6) 1 calc R U P A 1
H31C H 0.551674 0.963329 1.016267 0.125 Uiso 0.472(6) 1 calc R U P A 1
C32A C 0.7921(7) 0.9986(9) 1.1228(8) 0.0832(14) Uiso 0.472(6) 1 d D U P A 1
H32A H 0.823079 0.956628 1.124518 0.125 Uiso 0.472(6) 1 calc R U P A 1
H32B H 0.832731 1.038189 1.103843 0.125 Uiso 0.472(6) 1 calc R U P A 1
H32C H 0.792975 1.035790 1.178423 0.125 Uiso 0.472(6) 1 calc R U P A 1
C30B C 0.7142(10) 0.9253(8) 1.1285(7) 0.0832(14) Uiso 0.528(6) 1 d D U P A 2
H30D H 0.708430 0.966381 1.179586 0.125 Uiso 0.528(6) 1 calc R U P A 2
H30E H 0.671689 0.862225 1.113568 0.125 Uiso 0.528(6) 1 calc R U P A 2
H30F H 0.787739 0.935157 1.137217 0.125 Uiso 0.528(6) 1 calc R U P A 2
C31B C 0.7228(9) 1.0456(6) 1.0843(8) 0.0832(14) Uiso 0.528(6) 1 d D U P A 2
H31D H 0.693715 1.052069 1.036392 0.125 Uiso 0.528(6) 1 calc R U P A 2
H31E H 0.704426 1.079960 1.131179 0.125 Uiso 0.528(6) 1 calc R U P A 2
H31F H 0.799347 1.069174 1.099664 0.125 Uiso 0.528(6) 1 calc R U P A 2
C32B C 0.5570(7) 0.9254(8) 1.0457(8) 0.0832(14) Uiso 0.528(6) 1 d D U P A 2
H32D H 0.532092 0.937665 1.000683 0.125 Uiso 0.528(6) 1 calc R U P A 2
H32E H 0.515471 0.861839 1.030039 0.125 Uiso 0.528(6) 1 calc R U P A 2
H32F H 0.549415 0.965369 1.096304 0.125 Uiso 0.528(6) 1 calc R U P A 2
C33 C 0.8160(3) 0.9145(2) 0.8250(2) 0.0348(8) Uani 1 1 d . . . . .
H33A H 0.878104 0.968529 0.869816 0.042 Uiso 1 1 calc R U . . .
H33B H 0.841504 0.872732 0.789423 0.042 Uiso 1 1 calc R U . . .
C34 C 0.7027(3) 0.8842(2) 0.6882(2) 0.0305(7) Uani 1 1 d . . . . .
C35 C 0.7563(3) 0.9439(2) 0.7736(2) 0.0332(7) Uani 1 1 d . . . . .
C36 C 0.7477(3) 1.0262(2) 0.8077(2) 0.0377(8) Uani 1 1 d . . . . .
H36 H 0.784881 1.067349 0.865071 0.045 Uiso 1 1 calc R U . . .
C37 C 0.6879(3) 1.0509(2) 0.7625(2) 0.0382(8) Uani 1 1 d . . . . .
C38 C 0.6296(3) 0.9872(2) 0.6786(2) 0.0361(8) Uani 1 1 d . . . . .
H38 H 0.585454 1.001545 0.646443 0.043 Uiso 1 1 calc R U . . .
C39 C 0.6350(3) 0.9039(2) 0.6416(2) 0.0313(7) Uani 1 1 d . . . . .
C40 C 0.6800(4) 1.1430(3) 0.8034(3) 0.0472(10) Uani 1 1 d . . . . .
C41 C 0.6047(6) 1.1338(4) 0.8500(5) 0.089(2) Uani 1 1 d . . . . .
H41A H 0.536089 1.084818 0.811443 0.133 Uiso 1 1 calc R U . . .
H41B H 0.631577 1.119646 0.893036 0.133 Uiso 1 1 calc R U . . .
H41C H 0.597455 1.191049 0.875834 0.133 Uiso 1 1 calc R U . . .
C42 C 0.7881(5) 1.2187(3) 0.8611(4) 0.0768(16) Uani 1 1 d . . . . .
H42A H 0.835481 1.223127 0.829206 0.115 Uiso 1 1 calc R U . . .
H42B H 0.782107 1.276493 0.887071 0.115 Uiso 1 1 calc R U . . .
H42C H 0.816229 1.205090 0.904273 0.115 Uiso 1 1 calc R U . . .
C43 C 0.6389(6) 1.1685(4) 0.7384(4) 0.0833(19) Uani 1 1 d . . . . .
H43A H 0.687496 1.174675 0.707597 0.125 Uiso 1 1 calc R U . . .
H43B H 0.569534 1.120953 0.699783 0.125 Uiso 1 1 calc R U . . .
H43C H 0.633524 1.226365 0.766162 0.125 Uiso 1 1 calc R U . . .
C44 C 0.5639(3) 0.8317(2) 0.5536(2) 0.0300(7) Uani 1 1 d . . . . .
H44A H 0.519520 0.856183 0.531073 0.036 Uiso 1 1 calc R U . . .
H44B H 0.516600 0.778638 0.555920 0.036 Uiso 1 1 calc R U . . .
C45 C 0.6258(2) 0.7149(2) 0.46790(19) 0.0239(6) Uani 1 1 d . . . . .
C46 C 0.6201(2) 0.7990(2) 0.49366(19) 0.0258(6) Uani 1 1 d . . . . .
C47 C 0.6641(3) 0.8541(2) 0.4607(2) 0.0314(7) Uani 1 1 d . . . . .
H47 H 0.659847 0.911058 0.478436 0.038 Uiso 1 1 calc R U . . .
C48 C 0.7137(3) 0.8301(2) 0.4033(2) 0.0347(8) Uani 1 1 d . . . . .
C49 C 0.7202(3) 0.7473(2) 0.3807(2) 0.0330(7) Uani 1 1 d . . . . .
H49 H 0.755299 0.729337 0.342538 0.040 Uiso 1 1 calc R U . . .
C50 C 0.6779(2) 0.6896(2) 0.4115(2) 0.0274(6) Uani 1 1 d . . . . .
C51 C 0.7588(3) 0.8938(3) 0.3687(3) 0.0471(10) Uani 1 1 d . . . . .
C52 C 0.8452(5) 0.9820(4) 0.4393(4) 0.0816(19) Uani 1 1 d . . . . .
H52A H 0.900734 0.969288 0.464680 0.122 Uiso 1 1 calc R U . . .
H52B H 0.874356 1.023287 0.417912 0.122 Uiso 1 1 calc R U . . .
H52C H 0.816206 1.010287 0.481093 0.122 Uiso 1 1 calc R U . . .
C53 C 0.6705(4) 0.9113(4) 0.3276(3) 0.0569(12) Uani 1 1 d . . . . .
H53A H 0.615652 0.853536 0.282188 0.085 Uiso 1 1 calc R U . . .
H53B H 0.640619 0.939199 0.368752 0.085 Uiso 1 1 calc R U . . .
H53C H 0.698770 0.952199 0.305572 0.085 Uiso 1 1 calc R U . . .
C54 C 0.8028(5) 0.8516(4) 0.3008(4) 0.0727(16) Uani 1 1 d . . . . .
H54A H 0.746882 0.794715 0.255196 0.109 Uiso 1 1 calc R U . . .
H54B H 0.829479 0.894064 0.279835 0.109 Uiso 1 1 calc R U . . .
H54C H 0.859989 0.839316 0.324219 0.109 Uiso 1 1 calc R U . . .
C55 C 0.6876(3) 0.6004(2) 0.3835(2) 0.0276(6) Uani 1 1 d . . . . .
H55A H 0.706301 0.586439 0.332499 0.033 Uiso 1 1 calc R U . . .
H55B H 0.618047 0.552037 0.368669 0.033 Uiso 1 1 calc R U . . .
C56 C 0.7612(2) 0.5119(2) 0.43520(18) 0.0236(6) Uani 1 1 d . . . . .
C57 C 0.7676(2) 0.5970(2) 0.44628(19) 0.0254(6) Uani 1 1 d . . . . .
C58 C 0.8478(3) 0.6741(2) 0.5139(2) 0.0288(7) Uani 1 1 d . . . . .
H58 H 0.853222 0.732133 0.521564 0.035 Uiso 1 1 calc R U . . .
C59 C 0.9209(3) 0.6695(2) 0.5711(2) 0.0307(7) Uani 1 1 d . . . . .
C60 C 0.9105(2) 0.5836(2) 0.5587(2) 0.0280(7) Uani 1 1 d . . . . .
H60 H 0.958807 0.578880 0.597139 0.034 Uiso 1 1 calc R U . . .
C61 C 0.8308(2) 0.5038(2) 0.49114(19) 0.0251(6) Uani 1 1 d . . . . .
C62 C 1.0074(3) 0.7572(2) 0.6458(2) 0.0387(8) Uani 1 1 d D . . . .
C63A C 1.0830(4) 0.7346(3) 0.6995(3) 0.0407(6) Uiso 0.772(4) 1 d D U P B 1
H63A H 1.115419 0.700778 0.664829 0.061 Uiso 0.772(4) 1 calc R U P B 1
H63B H 1.137814 0.791283 0.746217 0.061 Uiso 0.772(4) 1 calc R U P B 1
H63C H 1.042333 0.697706 0.720696 0.061 Uiso 0.772(4) 1 calc R U P B 1
C64A C 1.0775(4) 0.8117(3) 0.6145(3) 0.0407(6) Uiso 0.772(4) 1 d D U P B 1
H64A H 1.105785 0.774058 0.578770 0.061 Uiso 0.772(4) 1 calc R U P B 1
H64B H 1.036387 0.830770 0.582738 0.061 Uiso 0.772(4) 1 calc R U P B 1
H64C H 1.135446 0.865548 0.661796 0.061 Uiso 0.772(4) 1 calc R U P B 1
C65A C 0.9601(4) 0.8084(3) 0.7010(3) 0.0407(6) Uiso 0.772(4) 1 d D U P B 1
H65A H 0.916084 0.769306 0.718780 0.061 Uiso 0.772(4) 1 calc R U P B 1
H65B H 1.016009 0.862145 0.749789 0.061 Uiso 0.772(4) 1 calc R U P B 1
H65C H 0.916950 0.827367 0.670730 0.061 Uiso 0.772(4) 1 calc R U P B 1
C63B C 1.1161(8) 0.7795(11) 0.6454(10) 0.0407(6) Uiso 0.228(4) 1 d D U P B 2
H63D H 1.117708 0.773092 0.590979 0.061 Uiso 0.228(4) 1 calc R U P B 2
H63E H 1.161503 0.842246 0.688347 0.061 Uiso 0.228(4) 1 calc R U P B 2
H63F H 1.141290 0.738068 0.656561 0.061 Uiso 0.228(4) 1 calc R U P B 2
C64B C 0.9842(13) 0.8407(9) 0.6442(10) 0.0407(6) Uiso 0.228(4) 1 d D U P B 2
H64D H 0.912798 0.831209 0.644396 0.061 Uiso 0.228(4) 1 calc R U P B 2
H64E H 1.034662 0.897628 0.693245 0.061 Uiso 0.228(4) 1 calc R U P B 2
H64F H 0.991224 0.843940 0.593958 0.061 Uiso 0.228(4) 1 calc R U P B 2
C65B C 0.9871(13) 0.7629(11) 0.7251(8) 0.0407(6) Uiso 0.228(4) 1 d D U P B 2
H65D H 0.912208 0.746438 0.716711 0.061 Uiso 0.228(4) 1 calc R U P B 2
H65E H 1.007896 0.720856 0.738900 0.061 Uiso 0.228(4) 1 calc R U P B 2
H65F H 1.028109 0.825034 0.770685 0.061 Uiso 0.228(4) 1 calc R U P B 2
C66 C 0.8225(3) 0.4112(2) 0.4787(2) 0.0294(7) Uani 1 1 d . . . . .
H66A H 0.756582 0.364312 0.432704 0.035 Uiso 1 1 calc R U . . .
H66B H 0.881416 0.401679 0.461206 0.035 Uiso 1 1 calc R U . . .
N1 N 0.5156(2) 0.73511(19) 0.67769(18) 0.0318(6) Uani 1 1 d . . . . .
C71 C 0.4996(4) 0.7909(3) 0.7267(3) 0.0578(11) Uani 1 1 d . . . . .
C72 C 0.4948(5) 0.8665(4) 0.7910(3) 0.0725(15) Uani 1 1 d . . . . .
H72A H 0.482361 0.852277 0.835255 0.109 Uiso 1 1 calc R U . . .
H72B H 0.437375 0.878960 0.768124 0.109 Uiso 1 1 calc R U . . .
H72C H 0.561353 0.920100 0.813588 0.109 Uiso 1 1 calc R U . . .
N2 N 0.8418(3) 0.6538(3) 0.7823(3) 0.0626(10) Uiso 1 1 d D . . . .
C73 C 0.8990(4) 0.6180(3) 0.7897(3) 0.0532(10) Uiso 1 1 d . . . . .
C74 C 0.9683(5) 0.5770(4) 0.7973(4) 0.0701(14) Uiso 1 1 d . . . . .
H74A H 0.966294 0.537583 0.742039 0.105 Uiso 1 1 calc R U . . .
H74B H 0.946910 0.540793 0.825030 0.105 Uiso 1 1 calc R U . . .
H74C H 1.039756 0.624290 0.830160 0.105 Uiso 1 1 calc R U . . .
N3 N 1.1100(5) 0.8007(4) 0.9515(4) 0.0967(17) Uani 1 1 d . . . . .
C75 C 1.0423(5) 0.8224(4) 0.9617(4) 0.0751(16) Uani 1 1 d . . . . .
C76 C 0.9585(5) 0.8491(4) 0.9753(4) 0.088(2) Uani 1 1 d . . . . .
H76A H 0.962156 0.867605 1.033020 0.132 Uiso 1 1 calc R U . . .
H76B H 0.890870 0.797747 0.938057 0.132 Uiso 1 1 calc R U . . .
H76C H 0.965480 0.900114 0.964073 0.132 Uiso 1 1 calc R U . . .
N4 N 1.0252(5) 1.0950(6) 0.8199(4) 0.123(3) Uani 1 1 d . . . . .
C77 C 0.9715(5) 1.0675(5) 0.7541(4) 0.0835(18) Uani 1 1 d . . . . .
C78 C 0.9043(4) 1.0319(5) 0.6707(4) 0.0773(16) Uani 1 1 d . . . . .
H78A H 0.896502 0.969958 0.636836 0.116 Uiso 1 1 calc R U . . .
H78B H 0.935338 1.070448 0.647313 0.116 Uiso 1 1 calc R U . . .
H78C H 0.835255 1.030929 0.671045 0.116 Uiso 1 1 calc R U . . .
N5A N 0.6984(7) 0.3767(6) 0.2168(6) 0.0786(13) Uiso 0.570(7) 1 d . U P C 1
C79A C 0.7033(10) 0.3431(9) 0.1516(8) 0.0849(14) Uiso 0.570(7) 1 d . U P C 1
C80A C 0.7161(11) 0.3157(10) 0.0746(8) 0.0904(14) Uiso 0.570(7) 1 d . U P C 1
H80A H 0.647404 0.286119 0.031024 0.136 Uiso 0.570(7) 1 calc R U P C 1
H80B H 0.748668 0.272879 0.066205 0.136 Uiso 0.570(7) 1 calc R U P C 1
H80C H 0.761162 0.368889 0.072257 0.136 Uiso 0.570(7) 1 calc R U P C 1
N5B N 0.7138(10) 0.3197(8) 0.2355(8) 0.0786(13) Uiso 0.430(7) 1 d . U P C 2
C79B C 0.7050(13) 0.3082(12) 0.1702(11) 0.0849(14) Uiso 0.430(7) 1 d . U P C 2
C80B C 0.6915(14) 0.2743(13) 0.0803(11) 0.0904(14) Uiso 0.430(7) 1 d . U P C 2
H80D H 0.760101 0.284108 0.073254 0.136 Uiso 0.430(7) 1 calc R U P C 2
H80E H 0.660459 0.307281 0.059470 0.136 Uiso 0.430(7) 1 calc R U P C 2
H80F H 0.645197 0.209249 0.049308 0.136 Uiso 0.430(7) 1 calc R U P C 2
N6 N 0.5128(6) 0.3349(5) -0.0471(5) 0.123(2) Uani 1 1 d . . . . .
C81 C 0.4902(5) 0.3576(5) -0.0932(5) 0.0871(19) Uani 1 1 d . . . . .
C82 C 0.4628(5) 0.3866(5) -0.1550(4) 0.091(2) Uani 1 1 d . . . . .
H82A H 0.525237 0.435454 -0.148949 0.136 Uiso 1 1 calc R U . . .
H82B H 0.408311 0.408579 -0.146249 0.136 Uiso 1 1 calc R U . . .
H82C H 0.436489 0.334942 -0.210863 0.136 Uiso 1 1 calc R U . . .
N9A N 0.3582(8) 0.8761(7) 0.6625(7) 0.0731(12) Uiso 0.473(6) 1 d . U P D 1
C91A C 0.3125(13) 0.8557(11) 0.5102(9) 0.0789(13) Uiso 0.473(6) 1 d . U P D 1
H91A H 0.246703 0.862133 0.496373 0.118 Uiso 0.473(6) 1 calc R U P D 1
H91B H 0.304579 0.796249 0.469394 0.118 Uiso 0.473(6) 1 calc R U P D 1
H91C H 0.369186 0.903773 0.509313 0.118 Uiso 0.473(6) 1 calc R U P D 1
C92A C 0.3397(12) 0.8639(10) 0.5993(10) 0.0840(13) Uiso 0.473(6) 1 d . U P D 1
N9B N 0.4289(7) 0.9608(6) 0.4849(6) 0.0731(12) Uiso 0.527(6) 1 d . U P D 2
C91B C 0.3147(11) 0.8522(10) 0.5373(9) 0.0789(13) Uiso 0.527(6) 1 d . U P D 2
H91D H 0.334091 0.801022 0.526056 0.118 Uiso 0.527(6) 1 calc R U P D 2
H91E H 0.238619 0.829181 0.511814 0.118 Uiso 0.527(6) 1 calc R U P D 2
H91F H 0.335466 0.890036 0.597331 0.118 Uiso 0.527(6) 1 calc R U P D 2
C92B C 0.3707(11) 0.9090(9) 0.5008(8) 0.0840(13) Uiso 0.527(6) 1 d . U P D 2
H3A H 0.725(3) 0.684(4) 0.757(5) 0.126 Uiso 1 1 d D U . . .
H7 H 0.444(5) 0.557(5) 0.591(4) 0.126 Uiso 1 1 d D U . . .
H8D H 0.748(3) 0.5930(16) 0.596(5) 0.126 Uiso 1 1 d D U . . .

loop_
_atom_site_aniso_label
_atom_site_aniso_U_11
_atom_site_aniso_U_22
_atom_site_aniso_U_33
_atom_site_aniso_U_23
_atom_site_aniso_U_13
_atom_site_aniso_U_12
O1 0.0266(11) 0.0254(11) 0.0276(11) 0.0119(9) 0.0106(9) 0.0132(9)
O2 0.0303(12) 0.0350(12) 0.0233(11) 0.0141(9) 0.0092(9) 0.0184(10)
O3 0.0370(13) 0.0282(11) 0.0236(11) 0.0084(9) 0.0120(9) 0.0178(10)
O4 0.0302(12) 0.0231(11) 0.0302(11) 0.0085(9) 0.0064(9) 0.0102(9)
O5 0.0235(10) 0.0185(10) 0.0236(10) 0.0099(8) 0.0080(8) 0.0049(8)
O6 0.0243(11) 0.0285(11) 0.0262(11) 0.0061(9) 0.0088(9) 0.0073(9)
O7 0.0201(10) 0.0197(10) 0.0198(10) 0.0077(8) 0.0073(8) 0.0082(8)
O8 0.0210(10) 0.0205(10) 0.0259(11) 0.0081(9) 0.0081(9) 0.0071(8)
Sc1 0.0194(3) 0.0177(3) 0.0203(3) 0.0073(2) 0.0065(2) 0.0068(2)
Sc2 0.0235(3) 0.0189(3) 0.0246(3) 0.0076(2) 0.0078(2) 0.0076(2)
C1 0.0246(15) 0.0196(14) 0.0265(15) 0.0084(12) 0.0072(12) 0.0100(12)
C2 0.0257(16) 0.0300(16) 0.0314(16) 0.0155(14) 0.0120(13) 0.0138(13)
C3 0.0299(18) 0.048(2) 0.042(2) 0.0261(17) 0.0162(15) 0.0198(16)
C4 0.0315(19) 0.055(2) 0.043(2) 0.0282(19) 0.0137(16) 0.0212(17)
C5 0.0317(18) 0.053(2) 0.0390(19) 0.0289(18) 0.0117(15) 0.0173(17)
C6 0.0242(16) 0.0292(16) 0.0289(16) 0.0126(13) 0.0079(13) 0.0099(13)
C7 0.041(2) 0.072(3) 0.050(2) 0.038(2) 0.0167(18) 0.029(2)
C8 0.058(3) 0.079(3) 0.067(3) 0.047(3) 0.029(2) 0.048(3)
C9 0.053(3) 0.096(4) 0.064(3) 0.055(3) 0.026(2) 0.047(3)
C10 0.037(2) 0.096(4) 0.068(3) 0.045(3) 0.013(2) 0.031(2)
C11 0.0269(16) 0.0233(15) 0.0281(15) 0.0114(13) 0.0116(13) 0.0100(12)
C12 0.0272(15) 0.0255(15) 0.0217(14) 0.0102(12) 0.0080(12) 0.0100(13)
C13 0.0388(18) 0.0306(17) 0.0269(16) 0.0141(14) 0.0128(14) 0.0185(15)
C14 0.041(2) 0.040(2) 0.0366(19) 0.0198(16) 0.0129(16) 0.0191(16)
C15 0.040(2) 0.040(2) 0.0340(19) 0.0165(16) 0.0084(16) 0.0144(16)
C16 0.045(2) 0.0359(19) 0.0297(18) 0.0114(15) 0.0103(16) 0.0153(16)
C17 0.043(2) 0.0319(17) 0.0256(16) 0.0119(14) 0.0106(14) 0.0188(15)
C18 0.054(2) 0.053(2) 0.033(2) 0.0195(18) 0.0068(18) 0.021(2)
C19 0.146(6) 0.100(5) 0.045(3) 0.026(3) -0.002(3) 0.078(5)
C20 0.084(4) 0.088(4) 0.037(2) 0.030(2) 0.013(2) 0.037(3)
C21 0.066(4) 0.116(5) 0.059(3) 0.049(4) -0.008(3) -0.004(3)
C22 0.0393(19) 0.0277(16) 0.0258(16) 0.0094(13) 0.0097(14) 0.0144(15)
C23 0.0319(17) 0.0338(17) 0.0226(15) 0.0097(13) 0.0098(13) 0.0180(14)
C24 0.0369(18) 0.0286(16) 0.0250(16) 0.0090(13) 0.0082(14) 0.0174(14)
C25 0.0401(19) 0.0356(18) 0.0257(16) 0.0094(14) 0.0142(14) 0.0152(16)
C26 0.045(2) 0.0361(19) 0.0291(18) 0.0044(15) 0.0129(16) 0.0131(17)
C27 0.0385(19) 0.0320(18) 0.0261(17) 0.0042(14) 0.0079(14) 0.0083(15)
C28 0.0295(17) 0.0336(17) 0.0255(16) 0.0084(14) 0.0053(13) 0.0112(14)
C29 0.081(3) 0.038(2) 0.033(2) 0.0021(17) 0.030(2) 0.014(2)
C33 0.0296(17) 0.0315(17) 0.0272(16) 0.0065(14) 0.0054(14) 0.0054(14)
C34 0.0317(17) 0.0203(15) 0.0320(17) 0.0090(13) 0.0103(14) 0.0068(13)
C35 0.0312(17) 0.0271(16) 0.0316(17) 0.0101(14) 0.0100(14) 0.0058(14)
C36 0.040(2) 0.0254(17) 0.0326(18) 0.0060(14) 0.0135(15) 0.0052(15)
C37 0.044(2) 0.0256(17) 0.042(2) 0.0129(15) 0.0188(17) 0.0128(15)
C38 0.0405(19) 0.0264(17) 0.0406(19) 0.0152(15) 0.0160(16) 0.0129(15)
C39 0.0326(17) 0.0251(16) 0.0333(17) 0.0124(14) 0.0115(14) 0.0103(14)
C40 0.061(3) 0.0275(18) 0.049(2) 0.0132(17) 0.024(2) 0.0183(18)
C41 0.120(5) 0.059(3) 0.121(5) 0.041(3) 0.087(5) 0.056(4)
C42 0.082(4) 0.032(2) 0.093(4) 0.015(2) 0.024(3) 0.018(2)
C43 0.125(5) 0.048(3) 0.072(4) 0.019(3) 0.019(3) 0.051(3)
C44 0.0305(17) 0.0262(16) 0.0325(17) 0.0132(14) 0.0095(14) 0.0127(13)
C45 0.0194(14) 0.0225(14) 0.0256(15) 0.0125(12) 0.0048(12) 0.0039(12)
C46 0.0208(15) 0.0239(15) 0.0287(15) 0.0129(13) 0.0044(12) 0.0062(12)
C47 0.0279(16) 0.0269(16) 0.0388(18) 0.0197(14) 0.0059(14) 0.0083(13)
C48 0.0287(17) 0.0390(19) 0.046(2) 0.0298(17) 0.0124(15) 0.0126(15)
C49 0.0289(17) 0.0425(19) 0.0400(18) 0.0269(16) 0.0172(15) 0.0175(15)
C50 0.0244(15) 0.0308(16) 0.0315(16) 0.0186(14) 0.0103(13) 0.0118(13)
C51 0.046(2) 0.054(2) 0.069(3) 0.048(2) 0.029(2) 0.0241(19)
C52 0.068(3) 0.068(3) 0.097(4) 0.062(3) 0.014(3) -0.009(3)
C53 0.072(3) 0.069(3) 0.070(3) 0.053(3) 0.036(3) 0.045(3)
C54 0.086(4) 0.096(4) 0.115(5) 0.089(4) 0.074(4) 0.060(3)
C55 0.0288(16) 0.0308(16) 0.0275(15) 0.0152(13) 0.0129(13) 0.0140(13)
C56 0.0211(14) 0.0238(14) 0.0228(14) 0.0080(12) 0.0114(12) 0.0075(12)
C57 0.0235(15) 0.0276(15) 0.0280(15) 0.0144(13) 0.0121(12) 0.0110(13)
C58 0.0286(16) 0.0225(15) 0.0328(17) 0.0118(13) 0.0151(14) 0.0071(13)
C59 0.0242(16) 0.0334(17) 0.0268(16) 0.0105(14) 0.0105(13) 0.0067(14)
C60 0.0213(15) 0.0346(17) 0.0266(15) 0.0132(14) 0.0094(12) 0.0110(13)
C61 0.0222(15) 0.0300(16) 0.0271(15) 0.0140(13) 0.0138(12) 0.0124(13)
C62 0.0297(18) 0.0345(18) 0.0337(18) 0.0102(15) 0.0069(15) 0.0016(15)
C66 0.0309(17) 0.0334(17) 0.0307(16) 0.0156(14) 0.0151(14) 0.0190(14)
N1 0.0312(15) 0.0307(14) 0.0351(15) 0.0123(12) 0.0165(12) 0.0166(12)
C71 0.055(3) 0.055(3) 0.062(3) 0.028(2) 0.019(2) 0.022(2)
C72 0.106(4) 0.058(3) 0.054(3) 0.011(2) 0.034(3) 0.051(3)
N3 0.088(4) 0.087(4) 0.092(4) 0.033(3) 0.009(3) 0.034(3)
C75 0.074(4) 0.066(3) 0.059(3) 0.017(3) -0.003(3) 0.028(3)
C76 0.082(4) 0.076(4) 0.076(4) 0.019(3) -0.006(3) 0.036(3)
N4 0.059(3) 0.178(7) 0.081(4) 0.044(4) 0.019(3) 0.016(4)
C77 0.046(3) 0.111(5) 0.081(4) 0.040(4) 0.030(3) 0.021(3)
C78 0.052(3) 0.097(4) 0.075(4) 0.046(3) 0.024(3) 0.013(3)
N6 0.137(6) 0.126(5) 0.126(5) 0.091(5) 0.030(5) 0.046(5)
C81 0.074(4) 0.087(4) 0.098(5) 0.060(4) 0.023(3) 0.013(3)
C82 0.058(3) 0.119(5) 0.100(5) 0.075(4) 0.024(3) 0.015(3)

loop_
_atom_type_symbol
_atom_type_description
_atom_type_scat_dispersion_real
_atom_type_scat_dispersion_imag
_atom_type_scat_source
C C 0.0181 0.0091 'International Tables Vol C Tables 4.2.6.8 and 6.1.1.4'
H H 0.0000 0.0000 'International Tables Vol C Tables 4.2.6.8 and 6.1.1.4'
N N 0.0311 0.0180 'International Tables Vol C Tables 4.2.6.8 and 6.1.1.4'
O O 0.0492 0.0322 'International Tables Vol C Tables 4.2.6.8 and 6.1.1.4'
Sc Sc 0.3119 1.5331 'International Tables Vol C Tables 4.2.6.8 and 6.1.1.4'

loop_
_geom_angle_atom_site_label_1
_geom_angle_atom_site_label_2
_geom_angle_atom_site_label_3
_geom_angle
_geom_angle_site_symmetry_1
_geom_angle_site_symmetry_3
_geom_angle_publ_flag
C1 O1 Sc1 145.7(2) . . ?
C12 O2 Sc1 148.6(2) . . ?
C23 O3 Sc2 134.51(19) . . ?
C34 O4 Sc2 133.2(2) . . ?
C45 O5 Sc2 126.14(18) . . ?
C45 O5 Sc1 129.58(18) . 2_666 ?
Sc2 O5 Sc1 103.43(9) . 2_666 ?
Sc2 O7 Sc1 100.63(8) . 2_666 ?
Sc2 O7 Sc1 98.27(8) . . ?
Sc1 O7 Sc1 106.38(8) 2_666 . ?
Sc2 O8 Sc1 105.95(9) . . ?
O2 Sc1 O1 102.05(9) . . ?
O2 Sc1 O8 94.54(9) . . ?
O1 Sc1 O8 90.63(9) . . ?
O2 Sc1 O5 94.44(9) . 2_666 ?
O1 Sc1 O5 96.95(9) . 2_666 ?
O8 Sc1 O5 166.78(8) . 2_666 ?
O2 Sc1 O7 160.83(9) . 2_666 ?
O1 Sc1 O7 95.94(8) . 2_666 ?
O8 Sc1 O7 91.79(8) . 2_666 ?
O5 Sc1 O7 76.71(8) 2_666 2_666 ?
O2 Sc1 O7 90.52(8) . . ?
O1 Sc1 O7 161.88(9) . . ?
O8 Sc1 O7 75.25(8) . . ?
O5 Sc1 O7 94.99(8) 2_666 . ?
O7 Sc1 O7 73.62(8) 2_666 . ?
O2 Sc1 Sc2 88.62(7) . . ?
O1 Sc1 Sc2 126.51(7) . . ?
O8 Sc1 Sc2 35.95(6) . . ?
O5 Sc1 Sc2 134.76(6) 2_666 . ?
O7 Sc1 Sc2 85.93(5) 2_666 . ?
O7 Sc1 Sc2 39.80(5) . . ?
O2 Sc1 Sc2 130.79(7) . 2_666 ?
O1 Sc1 Sc2 96.58(7) . 2_666 ?
O8 Sc1 Sc2 130.60(6) . 2_666 ?
O5 Sc1 Sc2 37.84(6) 2_666 2_666 ?
O7 Sc1 Sc2 38.93(5) 2_666 2_666 ?
O7 Sc1 Sc2 84.60(5) . 2_666 ?
Sc2 Sc1 Sc2 115.392(18) . 2_666 ?
O2 Sc1 Sc1 126.32(7) . 2_666 ?
O1 Sc1 Sc1 131.39(7) . 2_666 ?
O8 Sc1 Sc1 81.92(6) . 2_666 ?
O5 Sc1 Sc1 84.94(6) 2_666 2_666 ?
O7 Sc1 Sc1 37.05(5) 2_666 2_666 ?
O7 Sc1 Sc1 36.57(5) . 2_666 ?
Sc2 Sc1 Sc1 58.221(17) . 2_666 ?
Sc2 Sc1 Sc1 57.171(17) 2_666 2_666 ?
O4 Sc2 O8 120.03(9) . . ?
O4 Sc2 O5 87.77(9) . . ?
O8 Sc2 O5 95.96(9) . . ?
O4 Sc2 O7 157.78(9) . . ?
O8 Sc2 O7 79.49(8) . . ?
O5 Sc2 O7 79.11(8) . . ?
O4 Sc2 O3 87.07(9) . . ?
O8 Sc2 O3 81.30(8) . . ?
O5 Sc2 O3 171.93(9) . . ?
O7 Sc2 O3 107.68(9) . . ?
O4 Sc2 N1 86.68(10) . . ?
O8 Sc2 N1 146.31(10) . . ?
O5 Sc2 N1 105.92(10) . . ?
O7 Sc2 N1 79.88(9) . . ?
O3 Sc2 N1 79.97(10) . . ?
O4 Sc2 Sc1 158.01(7) . . ?
O8 Sc2 Sc1 38.10(6) . . ?
O5 Sc2 Sc1 92.20(6) . . ?
O7 Sc2 Sc1 41.93(5) . . ?
O3 Sc2 Sc1 90.27(6) . . ?
N1 Sc2 Sc1 114.35(8) . . ?
O4 Sc2 Sc1 123.66(7) . 2_666 ?
O8 Sc2 Sc1 88.95(6) . 2_666 ?
O5 Sc2 Sc1 38.73(6) . 2_666 ?
O7 Sc2 Sc1 40.44(5) . 2_666 ?
O3 Sc2 Sc1 148.08(7) . 2_666 ?
N1 Sc2 Sc1 92.35(8) . 2_666 ?
Sc1 Sc2 Sc1 64.609(19) . 2_666 ?
O1 C1 C6 121.7(3) . . ?
O1 C1 C2 119.5(3) . . ?
C6 C1 C2 118.7(3) . . ?
C3 C2 C1 120.3(3) . . ?
C3 C2 C66 119.6(3) . . ?
C1 C2 C66 119.8(3) . . ?
C2 C3 C4 122.4(3) . . ?
C5 C4 C3 116.2(3) . . ?
C5 C4 C7 123.7(3) . . ?
C3 C4 C7 120.1(3) . . ?
C4 C5 C6 123.3(3) . . ?
C1 C6 C5 119.0(3) . . ?
C1 C6 C11 121.4(3) . . ?
C5 C6 C11 119.5(3) . . ?
C8 C7 C9 108.3(4) . . ?
C8 C7 C10 109.4(4) . . ?
C9 C7 C10 109.1(4) . . ?
C8 C7 C4 110.1(3) . . ?
C9 C7 C4 111.6(3) . . ?
C10 C7 C4 108.4(4) . . ?
C13 C11 C6 114.5(3) . . ?
O2 C12 C17 120.4(3) . . ?
O2 C12 C13 120.8(3) . . ?
C17 C12 C13 118.9(3) . . ?
C14 C13 C12 119.2(3) . . ?
C14 C13 C11 120.5(3) . . ?
C12 C13 C11 120.3(3) . . ?
C15 C14 C13 123.0(3) . . ?
C14 C15 C16 116.4(3) . . ?
C14 C15 C18 123.4(4) . . ?
C16 C15 C18 120.2(3) . . ?
C15 C16 C17 123.0(3) . . ?
C16 C17 C12 119.1(3) . . ?
C16 C17 C22 120.8(3) . . ?
C12 C17 C22 120.1(3) . . ?
C19 C18 C21 109.2(5) . . ?
C19 C18 C15 111.8(4) . . ?
C21 C18 C15 108.8(4) . . ?
C19 C18 C20 107.7(5) . . ?
C21 C18 C20 108.9(5) . . ?
C15 C18 C20 110.3(4) . . ?
C24 C22 C17 114.9(3) . . ?
O3 C23 C24 117.9(3) . . ?
O3 C23 C28 120.5(3) . . ?
C24 C23 C28 121.6(3) . . ?
C23 C24 C25 118.6(3) . . ?
C23 C24 C22 120.5(3) . . ?
C25 C24 C22 120.9(3) . . ?
C26 C25 C24 121.6(3) . . ?
C27 C26 C25 117.6(3) . . ?
C27 C26 C29 121.2(3) . . ?
C25 C26 C29 121.1(3) . . ?
C26 C27 C28 123.0(3) . . ?
C27 C28 C23 117.4(3) . . ?
C27 C28 C33 118.9(3) . . ?
C23 C28 C33 123.6(3) . . ?
C30B C29 C26 114.2(6) . . ?
C31A C29 C26 112.5(6) . . ?
C31A C29 C30A 112.7(7) . . ?
C26 C29 C30A 111.6(6) . . ?
C30B C29 C31B 114.5(7) . . ?
C26 C29 C31B 112.1(6) . . ?
C31A C29 C32A 113.1(7) . . ?
C26 C29 C32A 106.0(6) . . ?
C30A C29 C32A 100.2(7) . . ?
C30B C29 C32B 109.8(7) . . ?
C26 C29 C32B 105.8(6) . . ?
C31B C29 C32B 98.9(6) . . ?
C35 C33 C28 112.7(3) . . ?
O4 C34 C39 120.0(3) . . ?
O4 C34 C35 119.7(3) . . ?
C39 C34 C35 120.2(3) . . ?
C36 C35 C34 118.1(3) . . ?
C36 C35 C33 122.8(3) . . ?
C34 C35 C33 119.1(3) . . ?
C37 C36 C35 123.2(3) . . ?
C36 C37 C38 117.4(3) . . ?
C36 C37 C40 121.3(3) . . ?
C38 C37 C40 121.2(4) . . ?
C39 C38 C37 121.7(3) . . ?
C38 C39 C34 119.1(3) . . ?
C38 C39 C44 121.4(3) . . ?
C34 C39 C44 119.4(3) . . ?
C41 C40 C42 111.2(5) . . ?
C41 C40 C43 108.8(5) . . ?
C42 C40 C43 107.3(4) . . ?
C41 C40 C37 107.8(3) . . ?
C42 C40 C37 110.1(4) . . ?
C43 C40 C37 111.6(4) . . ?
C39 C44 C46 115.4(3) . . ?
O5 C45 C46 120.9(3) . . ?
O5 C45 C50 119.9(3) . . ?
C46 C45 C50 119.2(3) . . ?
C47 C46 C45 118.9(3) . . ?
C47 C46 C44 118.0(3) . . ?
C45 C46 C44 123.0(3) . . ?
C48 C47 C46 123.2(3) . . ?
C47 C48 C49 116.3(3) . . ?
C47 C48 C51 120.2(3) . . ?
C49 C48 C51 123.4(3) . . ?
C50 C49 C48 122.9(3) . . ?
C49 C50 C45 119.3(3) . . ?
C49 C50 C55 119.8(3) . . ?
C45 C50 C55 120.9(3) . . ?
C52 C51 C53 110.8(4) . . ?
C52 C51 C48 108.8(4) . . ?
C53 C51 C48 109.0(3) . . ?
C52 C51 C54 109.6(4) . . ?
C53 C51 C54 106.4(4) . . ?
C48 C51 C54 112.3(3) . . ?
C50 C55 C57 115.5(3) . . ?
O6 C56 C61 120.6(3) . . ?
O6 C56 C57 117.6(3) . . ?
C61 C56 C57 121.5(3) . . ?
C58 C57 C56 118.2(3) . . ?
C58 C57 C55 123.2(3) . . ?
C56 C57 C55 118.6(3) . . ?
C57 C58 C59 122.3(3) . . ?
C60 C59 C58 117.6(3) . . ?
C60 C59 C62 122.1(3) . . ?
C58 C59 C62 120.3(3) . . ?
C59 C60 C61 122.0(3) . . ?
C56 C61 C60 118.3(3) . . ?
C56 C61 C66 121.0(3) . . ?
C60 C61 C66 120.7(3) . . ?
C65A C62 C64A 113.9(4) . . ?
C63B C62 C65B 118.2(8) . . ?
C63B C62 C59 116.8(7) . . ?
C65A C62 C59 110.4(3) . . ?
C64A C62 C59 109.1(3) . . ?
C65B C62 C59 108.8(7) . . ?
C65A C62 C63A 107.5(3) . . ?
C64A C62 C63A 104.9(3) . . ?
C59 C62 C63A 110.9(3) . . ?
C63B C62 C64B 104.1(8) . . ?
C65B C62 C64B 100.0(7) . . ?
C59 C62 C64B 106.9(7) . . ?
C2 C66 C61 116.0(3) . . ?
C71 N1 Sc2 151.7(3) . . ?
N1 C71 C72 172.3(5) . . ?
N2 C73 C74 178.3(5) . . ?
N3 C75 C76 179.2(7) . . ?
N4 C77 C78 179.2(9) . . ?
N5A C79A C80A 171.4(15) . . ?
N5B C79B C80B 168.4(19) . . ?
N6 C81 C82 178.2(9) . . ?
N9A C92A C91A 174.2(15) . . ?
C92B N9B N9B 143.7(12) . 2_676 ?
N9B C92B C91B 168.6(13) . . ?

loop_
_geom_bond_atom_site_label_1
_geom_bond_atom_site_label_2
_geom_bond_distance
_geom_bond_site_symmetry_2
_geom_bond_publ_flag
O1 C1 1.330(4) . ?
O1 Sc1 1.972(2) . ?
O2 C12 1.321(4) . ?
O2 Sc1 1.971(2) . ?
O3 C23 1.387(4) . ?
O3 Sc2 2.197(2) . ?
O4 C34 1.331(4) . ?
O4 Sc2 1.940(2) . ?
O5 C45 1.378(4) . ?
O5 Sc2 2.113(2) . ?
O5 Sc1 2.156(2) 2_666 ?
O6 C56 1.386(4) . ?
O7 Sc2 2.142(2) . ?
O7 Sc1 2.211(2) 2_666 ?
O7 Sc1 2.237(2) . ?
O8 Sc2 2.022(2) . ?
O8 Sc1 2.126(2) . ?
Sc1 Sc2 3.3123(7) . ?
Sc1 Sc2 3.3509(8) 2_666 ?
Sc1 Sc1 3.5610(11) 2_666 ?
Sc2 N1 2.284(3) . ?
C1 C6 1.403(4) . ?
C1 C2 1.412(4) . ?
C2 C3 1.385(5) . ?
C2 C66 1.513(4) . ?
C3 C4 1.405(5) . ?
C4 C5 1.390(5) . ?
C4 C7 1.549(5) . ?
C5 C6 1.406(5) . ?
C6 C11 1.522(4) . ?
C7 C8 1.521(7) . ?
C7 C9 1.526(6) . ?
C7 C10 1.540(7) . ?
C11 C13 1.521(4) . ?
C12 C17 1.411(5) . ?
C12 C13 1.413(5) . ?
C13 C14 1.397(5) . ?
C14 C15 1.395(5) . ?
C15 C16 1.397(5) . ?
C15 C18 1.532(5) . ?
C16 C17 1.398(5) . ?
C17 C22 1.521(5) . ?
C18 C19 1.522(7) . ?
C18 C21 1.528(7) . ?
C18 C20 1.542(7) . ?
C22 C24 1.509(5) . ?
C23 C24 1.396(5) . ?
C23 C28 1.400(5) . ?
C24 C25 1.397(5) . ?
C25 C26 1.397(5) . ?
C26 C27 1.391(6) . ?
C26 C29 1.539(5) . ?
C27 C28 1.395(5) . ?
C28 C33 1.523(5) . ?
C29 C30B 1.456(8) . ?
C29 C31A 1.473(8) . ?
C29 C30A 1.556(8) . ?
C29 C31B 1.557(8) . ?
C29 C32A 1.559(9) . ?
C29 C32B 1.581(8) . ?
C33 C35 1.511(5) . ?
C34 C39 1.398(5) . ?
C34 C35 1.409(5) . ?
C35 C36 1.391(5) . ?
C36 C37 1.373(6) . ?
C37 C38 1.409(5) . ?
C37 C40 1.548(5) . ?
C38 C39 1.389(5) . ?
C39 C44 1.521(5) . ?
C40 C41 1.504(7) . ?
C40 C42 1.525(7) . ?
C40 C43 1.534(7) . ?
C44 C46 1.522(5) . ?
C45 C46 1.401(4) . ?
C45 C50 1.403(4) . ?
C46 C47 1.392(4) . ?
C47 C48 1.386(5) . ?
C48 C49 1.389(5) . ?
C48 C51 1.535(5) . ?
C49 C50 1.385(5) . ?
C50 C55 1.509(4) . ?
C51 C52 1.517(7) . ?
C51 C53 1.532(6) . ?
C51 C54 1.541(7) . ?
C55 C57 1.517(4) . ?
C56 C61 1.389(4) . ?
C56 C57 1.401(4) . ?
C57 C58 1.388(5) . ?
C58 C59 1.399(5) . ?
C59 C60 1.392(5) . ?
C59 C62 1.540(5) . ?
C60 C61 1.403(5) . ?
C61 C66 1.518(4) . ?
C62 C63B 1.478(9) . ?
C62 C65A 1.489(5) . ?
C62 C64A 1.520(5) . ?
C62 C65B 1.525(9) . ?
C62 C63A 1.587(5) . ?
C62 C64B 1.614(9) . ?
N1 C71 1.167(6) . ?
C71 C72 1.430(6) . ?
N2 C73 1.194(6) . ?
C73 C74 1.409(7) . ?
N3 C75 1.161(8) . ?
C75 C76 1.439(9) . ?
N4 C77 1.138(8) . ?
C77 C78 1.437(9) . ?
N5A C79A 1.150(14) . ?
C79A C80A 1.389(18) . ?
N5B C79B 1.130(19) . ?
C79B C80B 1.49(2) . ?
N6 C81 1.120(8) . ?
C81 C82 1.470(9) . ?
N9A C92A 1.077(16) . ?
C91A C92A 1.57(2) . ?
N9B C92B 1.199(15) . ?
N9B N9B 1.893(19) 2_676 ?
C91B C92B 1.524(19) . ?
